data_4341766
loop_
_publ_author_name
'Akselrud, Lev'
'Wosylus, Aron'
'Castillo, Rodrigo'
'Aydemir, Umut'
'Prots, Yurii'
'Schnelle, Walter'
'Grin, Yuri'
'Schwarz, Ulrich'

_publ_section_title
;
 BaGe6 and BaGe6-x: Incommensurately Ordered Vacancies as Electron Traps.
;
_journal_name_full 'Inorganic chemistry'
_journal_page_first 141126111906003
_journal_paper_doi 10.1021/ic5021065
_journal_year 2014
_chemical_formula_sum 'Ba14 Ge78'
_chemical_formula_weight 7584.64
_space_group_IT_number 36
_symmetry_cell_setting orthorhombic
_symmetry_space_group_name_Hall 'C 2c -2'
_symmetry_space_group_name_H-M 'C m c 21'
_audit_creation_method 'WinCSD program'
_cell_angle_alpha 90
_cell_angle_beta 90
_cell_angle_gamma 90
_cell_formula_units_Z 2
_cell_length_a 29.5729(8)
_cell_length_b 11.2228(3)
_cell_length_c 12.7992(3)
_cell_measurement_reflns_used 4322
_cell_measurement_temperature 295.0
_cell_measurement_theta_max 33.5
_cell_measurement_theta_min 1.9
_cell_volume 4247.94(19)
_computing_cell_refinement WinCSD
_computing_data_reduction WinCSD
_computing_publication_material 'WinCSD (Akselrud et al, 1993)'
_computing_structure_refinement WinCSD
_computing_structure_solution WinCSD
_diffrn_ambient_temperature 295.0
_diffrn_detector_area_resol_mean 28.5714
_diffrn_measured_fraction_theta_full 1.0
_diffrn_measured_fraction_theta_max 1.0
_diffrn_measurement_details
;
scan:
    Number of images: 300
               Slice: 60.0000 - 240.0000
         Image width: 0.6000
            Exp time: 75.0000
       Rotation axis: Phi
               Omega: -15.0000
               Kappa: -30.0000
                 Phi: 0.0000
                 XTD: 48.2900
              2theta: -28.0000
scan:
    Number of images: 300
               Slice: -120.0000 - 60.0000
         Image width: 0.6000
            Exp time: 75.0000
       Rotation axis: Phi
               Omega: -30.0000
               Kappa: -60.0000
                 Phi: 0.0000
                 XTD: 48.2900
              2theta: -28.0000
scan:
    Number of images: 250
               Slice: 210.0000 - 360.0000
         Image width: 0.6000
            Exp time: 75.0000
       Rotation axis: Phi
               Omega: -30.0000
               Kappa: -40.0000
                 Phi: 0.0000
                 XTD: 48.2900
              2theta: -28.0000
;
_diffrn_measurement_device
;
Mercury70 (2x2 bin mode)
;
_diffrn_measurement_device_details
;
AFC7: Eulerian 3-circle
;
_diffrn_measurement_method dtprofit.ref
_diffrn_orient_matrix_type d*Trek
_diffrn_radiation_detector CCD
_diffrn_radiation_monochromator 'Graphite Monochromator'
_diffrn_radiation_source 'Sealed Tube'
_diffrn_radiation_type MoK\a
_diffrn_radiation_wavelength 0.710730
_diffrn_reflns_av_R_equivalents 0.0549
_diffrn_reflns_av_sigmaI/netI 0.0550
_diffrn_reflns_limit_h_max 45
_diffrn_reflns_limit_h_min -42
_diffrn_reflns_limit_k_max 14
_diffrn_reflns_limit_k_min -17
_diffrn_reflns_limit_l_max 19
_diffrn_reflns_limit_l_min -8
_diffrn_reflns_number 12063
_diffrn_reflns_reduction_process 'Lp corrections applied'
_diffrn_reflns_theta_full 33.5
_diffrn_reflns_theta_max 33.9
_diffrn_source_current 38.0
_diffrn_source_power 1.9
_diffrn_source_voltage 50.0
_exptl_absorpt_coefficient_mu 33.463
_exptl_absorpt_correction_T_max 1.000
_exptl_absorpt_correction_T_min 0.461
_exptl_absorpt_correction_type multi-scan
_exptl_absorpt_process_details 'Blessing, R. H. (1995) Acta Cryst. A51, 33-38'
_exptl_crystal_colour Grey
_exptl_crystal_density_diffrn 5.9293
_exptl_crystal_description Block
_exptl_crystal_F_000 6560
_exptl_crystal_size_max 0.2
_exptl_crystal_size_mid 0.2
_exptl_crystal_size_min 0.2
_refine_ls_extinction_method none
_refine_ls_goodness_of_fit_ref 1.01
_refine_ls_matrix_type fullcycle
_refine_ls_number_parameters 217
_refine_ls_number_reflns 4416
_refine_ls_R_factor_gt 0.0386
_refine_ls_structure_factor_coef Inet
_refine_ls_weighting_details 0.0593Log(F~o~)^4^
_refine_ls_weighting_scheme calc
_refine_ls_wR_factor_ref 0.0410
_reflns_number_gt 4416
_reflns_number_total 4416
_reflns_threshold_expression 'F~o~ > 5.9\s(F~o~)'
_cod_data_source_file ic5021065_si_003.cif
_cod_data_source_block BaGe55com
_cod_original_cell_volume 4247.9(4)
_cod_database_code 4341766

loop_
_symmetry_equiv_pos_as_xyz
' x, y, z'
'-x, y, z'
' x, -y, 1/2+z'
'-x, -y, 1/2+z'
' 1/2+x, 1/2+y, z'
' 1/2-x, 1/2+y, z'
' 1/2+x, 1/2-y, 1/2+z'
' 1/2-x, 1/2-y, 1/2+z'

loop_
_atom_site_aniso_label
_atom_site_aniso_B_11
_atom_site_aniso_B_22
_atom_site_aniso_B_33
_atom_site_aniso_B_12
_atom_site_aniso_B_13
_atom_site_aniso_B_23
Ba1 0.8(2) 1.1(2) 1.2(2) 0 0 -0.1(2)
Ba2 0.9(2) 1.06(11) 1.31(11) 0.12(13) -0.15(12) -0.18(14)
Ba3 0.81(11) 0.86(12) 0.85(11) 0.1(2) 0.27(15) -0.01(8)
Ba4 0.8(2) 0.92(12) 0.81(12) -0.11(11) 0.09(12) 0.09(11)
Ge1 0.5(4) 0.4(3) 0.6(3) 0 0 0.0(2)
Ge2 0.8(4) 1.2(4) 1.5(4) 0 0 -0.0(3)
Ge3 1.3(5) 0.3(3) 0.5(3) 0 0 0.1(3)
Ge4 0.2(3) 1.3(4) 0.8(3) 0 0 0.2(3)
Ge5 1.5(4) 0.9(4) 1.2(4) 0 0 0.3(3)
Ge6 1.1(3) 0.7(3) 0.8(3) 0.3(2) -0.0(2) -0.0(2)
Ge7 0.4(3) 1.1(2) 0.9(2) 0.5(2) 0.1(2) 0.1(2)
Ge8 1.3(2) 0.5(2) 0.7(2) 0.0(2) 0.04(11) -0.0(2)
Ge9 1.3(3) 2.2(3) 1.3(3) -0.2(3) 0.2(2) 0.1(2)
Ge10 1.4(3) 1.5(3) 1.2(3) 0.2(3) 0.1(2) -0.0(2)
Ge11 0.8(3) 0.6(3) 0.9(2) -0.3(2) -0.3(2) -0.2(2)
Ge12 0.7(2) 1.3(2) 1.0(2) -0.0(3) -0.0(3) -0.07(13)
Ge13 0.8(3) 0.9(2) 0.7(2) 0.3(2) -0.2(2) -0.1(2)
Ge14 0.9(3) 1.3(3) 0.9(2) -0.2(3) -0.2(3) 0.1(2)
Ge15 0.8(3) 0.2(3) 0.4(2) -0.1(2) 0.0(2) -0.1(2)
Ge16 0.6(2) 0.6(2) 0.5(2) 0.2(2) 0.4(2) 0.16(15)
Ge17 0.4(4) 1.9(4) 1.1(3) -0.4(2) -0.3(2) 0.0(3)
Ge18 0.5(3) 0.6(3) 0.6(2) 0.1(2) -0.1(2) 0.0(2)
Ge19 1.9(3) 1.2(3) 1.1(2) 0.1(3) -0.5(2) 0.1(2)
Ge20 1.8(2) 1.1(2) 1.3(2) -0.1(2) -0.5(2) 0.0(2)
Ge21 2.4(2) 0.8(2) 0.74(15) 0.1(2) 0.69(14) 0.08(13)
Ge22 1.6(2) 0.9(3) 1.2(2) 0.1(2) -0.1(2) -0.1(2)

loop_
_atom_site_label
_atom_site_type_symbol
_atom_site_fract_x
_atom_site_fract_y
_atom_site_fract_z
_atom_site_thermal_displace_type
_atom_site_B_iso_or_equiv
_atom_site_symmetry_multiplicity
_atom_site_occupancy
Ba1 Ba 0 0.2858(4) 0.25000 Bani 1.05(13) 4 1.0
Ba2 Ba 0.4295(1) 0.2852(2) 0.2589(5) Bani 1.11(8) 8 1.0
Ba3 Ba 0.1416(1) 0.2915(3) 0.2689(4) Bani 0.84(7) 8 1.0
Ba4 Ba 0.28665(8) 0.2943(3) 0.2550(6) Bani 0.85(9) 8 1.0
Ge1 Ge 0 0.5638(7) 0.3565(7) Bani 0.5(2) 4 1.0
Ge2 Ge 0 0.0348(9) 0.9145(8) Bani 1.1(3) 4 1.0
Ge3 Ge 0 0.5815(8) 0.1536(8) Bani 0.7(3) 4 1.0
Ge4 Ge 0 0.2452(8) 0.9739(7) Bani 0.8(2) 4 1.0
Ge5 Ge 0 0.0490(8) 0.6033(8) Bani 1.2(3) 4 1.0
Ge6 Ge 0.0723(2) 0.0672(5) 0.3590(6) Bani 0.9(2) 8 1.0
Ge7 Ge 0.3551(2) 0.0820(5) 0.3618(6) Bani 0.83(14) 8 1.0
Ge8 Ge 0.3548(1) 0.2508(4) 0.0415(5) Bani 0.86(11) 8 1.0
Ge9 Ge 0.4283(3) 0.0324(8) 0.9135(7) Bani 1.6(2) 8 1.0
Ge10 Ge 0.2135(3) 0.0768(5) 0.3553(6) Bani 1.4(2) 8 1.0
Ge11 Ge 0.0714(3) 0.0743(6) 0.1556(6) Bani 0.8(2) 8 1.0
Ge12 Ge 0.1434(3) 0.0273(5) 0.6001(6) Bani 1.00(13) 8 1.0
Ge13 Ge 0.4275(2) 0.0396(5) 0.6005(6) Bani 0.78(15) 8 1.0
Ge14 Ge 0.1428(4) 0.0434(6) 0.9160(6) Bani 1.03(14) 8 1.0
Ge15 Ge 0.2859(2) 0.0296(6) 0.9207(6) Bani 0.5(2) 8 1.0
Ge16 Ge 0.3568(3) 0.0681(5) 0.1622(5) Bani 0.54(13) 8 1.0
Ge17 Ge 0.2147(2) 0.0732(7) 0.1581(7) Bani 1.1(2) 8 1.0
Ge18 Ge 0.2859(2) 0.0331(5) 0.6024(6) Bani 0.57(15) 8 1.0
Ge19 Ge 0.2772(2) 0.2576(5) 0.9776(6) Bani 1.4(2) 8 1.0
Ge20 Ge 0.0865(2) 0.2569(4) 0.0384(6) Bani 1.38(13) 8 1.0
Ge21 Ge 0.1902(1) 0.2454(4) 0.0264(5) Bani 1.30(11) 8 1.0
Ge22 Ge 0.4435(2) 0.2516(6) 0.9809(6) Bani 1.24(14) 8 1.0

loop_
_atom_type_symbol
_atom_type_description
_atom_type_number_in_cell
_atom_type_scat_dispersion_real
_atom_type_scat_dispersion_imag
_atom_type_scat_source
Ba Ba 28.00 -.324 2.282 International_Tables_Vol_IV_Table_2.3.1
Ge Ge 156.00 .155 1.812 International_Tables_Vol_IV_Table_2.3.1

loop_
_geom_angle_atom_site_label_1
_geom_angle_atom_site_label_2
_geom_angle_atom_site_label_3
_geom_angle
_geom_angle_site_symmetry_3
_geom_angle_publ_flag
Ge1 Ba1 Ge22 76.49 7_454 yes
Ge1 Ba1 Ge22 76.49 8_554 yes
Ge1 Ba1 Ge13 72.78 7_454 yes
Ge1 Ba1 Ge13 72.78 8_554 yes
Ge1 Ba1 Ge3 44.0(2) . yes
Ge1 Ba1 Ge6 118.50(15) . yes
Ge1 Ba1 Ge6 118.49 2_555 yes
Ge1 Ba1 Ge4 120.95 1_554 yes
Ge1 Ba1 Ge9 41.41 7_454 yes
Ge1 Ba1 Ge9 41.41 8_554 yes
Ge1 Ba1 Ge20 111.68(15) . yes
Ge1 Ba1 Ge20 111.68 2_555 yes
Ge1 Ba1 Ge2 126.05 3_554 yes
Ge1 Ba1 Ba3 87.87(7) . yes
Ge1 Ba1 Ba3 87.87 2_555 yes
Ge1 Ba1 Ge5 177.07 3_554 yes

loop_
_geom_bond_atom_site_label_1
_geom_bond_atom_site_label_2
_geom_bond_distance
_geom_bond_site_symmetry_2
_geom_bond_publ_flag
Ba1 Ge11 3.399(8) . yes
Ba1 Ge1 3.405(9) . yes
Ba1 Ge22 3.421(7) 7_454 yes
Ba1 Ge13 3.478(7) 7_454 yes
Ba1 Ge3 3.541(10) . yes
Ba1 Ge6 3.541(7) . yes
Ba1 Ge4 3.563(1) 1_554 yes
Ba1 Ge9 3.611(9) 7_454 yes
Ba1 Ge20 3.740(7) . yes
Ba1 Ge2 4.169(11) 3_554 yes
Ba1 Ba3 4.198(1) . yes
Ba1 Ge5 4.200(10) 3_554 yes
Ba2 Ge3 3.375(8) 5_545 yes
Ba2 Ge6 3.414(7) 6_555 yes
Ba2 Ge5 3.431(9) 7_554 yes
Ba2 Ge7 3.432(7) . yes
Ba2 Ge4 3.469(9) 7_554 yes
Ba2 Ge16 3.476(7) . yes
Ba2 Ge1 3.476(7) 5_545 yes
Ba2 Ge11 3.503(7) 6_555 yes
Ba2 Ge14 3.509(9) 8_554 yes
Ba2 Ge2 3.520(9) 7_554 yes
Ba2 Ge8 3.573(8) . yes
Ba2 Ge22 3.602(10) 1_554 yes
Ba2 Ge12 3.634(9) 8_554 yes
Ba2 Ge20 3.640(10) 8_555 yes
Ba2 Ge9 4.078(9) 3_554 yes
Ba2 Ba2 4.169(5) 2_655 yes
Ba2 Ge13 4.172(7) 3_554 yes
Ba2 Ba4 4.226(4) . yes
Ba3 Ge16 3.392(6) 6_555 yes
Ba3 Ge20 3.394(8) . yes
Ba3 Ge10 3.398(7) . yes
Ba3 Ge9 3.408(9) 8_554 yes
Ba3 Ge6 3.445(7) . yes
Ba3 Ge21 3.459(7) . yes
Ba3 Ge7 3.471(6) 6_555 yes
Ba3 Ge11 3.517(8) . yes
Ba3 Ge15 3.517(7) 8_554 yes
Ba3 Ge8 3.523(7) 8_555 yes
Ba3 Ge13 3.526(7) 8_554 yes
Ba3 Ge17 3.562(8) . yes
Ba3 Ge18 3.604(7) 8_554 yes
Ba3 Ge19 3.632(7) 8_554 yes
Ba3 Ge22 3.736(7) 8_554 yes
Ba3 Ge12 4.181(7) 3_554 yes
Ba3 Ge14 4.205(7) 3_554 yes
Ba3 Ba4 4.291(4) . yes
Ba4 Ge17 3.367(8) 6_555 yes
Ba4 Ge7 3.413(7) . yes
Ba4 Ge10 3.421(7) 6_555 yes
Ba4 Ge8 3.430(8) . yes
Ba4 Ge14 3.451(9) 8_554 yes
Ba4 Ge19 3.468(9) 8_554 yes
Ba4 Ge16 3.488(7) . yes
Ba4 Ge18 3.489(8) 8_554 yes
Ba4 Ge12 3.493(9) 8_554 yes
Ba4 Ge17 3.495(8) . yes
Ba4 Ge10 3.504(7) . yes
Ba4 Ge21 3.569(9) 8_555 yes
Ba4 Ge19 3.584(10) 1_554 yes
Ba4 Ge15 3.607(8) 8_554 yes
Ba4 Ge21 4.122(7) . yes
Ba4 Ge18 4.162(7) 3_554 yes
Ba4 Ge15 4.210(8) 3_554 yes
Ge1 Ge9 2.487(10) 7_454 yes
Ge1 Ge3 2.605(13) . yes
Ge1 Ge4 2.617(12) 3_564 yes
Ge2 Ge4 2.480(13) . yes
Ge2 Ge6 2.529(8) 3_555 yes
Ge2 Ge5 2.593(14) 3_555 yes
Ge2 Ge22 3.689(11) 5_445 yes
Ge2 Ge11 3.765(11) 1_556 yes
Ge3 Ge13 2.627(8) 7_454 yes
Ge3 Ge22 3.363(10) 5_454 yes
Ge3 Ge9 3.773(12) 5_454 yes
Ge4 Ge20 2.693(6) 1_556 yes
Ge4 Ge13 3.612(9) 7_455 yes
Ge4 Ge11 3.681(10) 1_556 yes
Ge4 Ge5 3.695(13) 3_555 yes
Ge5 Ge11 2.613(9) 3_555 yes
Ge5 Ge22 3.199(10) 7_454 yes
Ge6 Ge14 2.534(11) 3_554 yes
Ge6 Ge11 2.604(11) . yes
Ge6 Ge22 2.606(9) 8_554 yes
Ge6 Ge12 3.761(11) . yes
Ge6 Ge8 3.777(8) 8_555 yes
Ge7 Ge15 2.514(8) 3_554 yes
Ge7 Ge16 2.560(10) . yes
Ge7 Ge9 2.604(10) 3_554 yes
Ge7 Ge21 3.159(8) 8_555 yes
Ge7 Ge20 3.368(9) 8_555 yes
Ge7 Ge18 3.737(9) . yes
Ge7 Ge13 3.762(10) . yes
Ge8 Ge19 2.438(6) 1_554 yes
Ge8 Ge16 2.568(8) . yes
Ge8 Ge12 2.599(7) 8_554 yes
Ge8 Ge22 2.737(6) 1_554 yes
Ge8 Ge15 3.564(8) 1_554 yes
Ge8 Ge14 3.656(8) 6_554 yes
Ge8 Ge9 3.664(10) 1_554 yes
Ge8 Ge10 3.675(9) 8_554 yes
Ge9 Ge13 2.527(11) 3_555 yes
Ge9 Ge22 2.646(11) . yes
Ge9 Ge20 3.509(10) 6_546 yes
Ge10 Ge19 2.444(9) 8_554 yes
Ge10 Ge17 2.525(12) . yes
Ge10 Ge15 2.591(9) 3_554 yes
Ge10 Ge14 2.608(11) 3_554 yes
Ge11 Ge12 2.519(11) 3_554 yes
Ge11 Ge20 2.579(9) . yes
Ge11 Ge14 3.741(11) 1_554 yes
Ge12 Ge14 2.487(10) 3_554 yes
Ge12 Ge17 2.506(11) 3_555 yes
Ge12 Ge21 3.491(8) 3_555 yes
Ge12 Ge20 3.692(8) 3_555 yes
Ge12 Ge19 3.713(9) 8_554 yes
Ge13 Ge20 2.454(8) 8_555 yes
Ge13 Ge16 2.541(10) 3_555 yes
Ge13 Ge22 3.640(9) 3_554 yes
Ge14 Ge21 3.017(9) 1_556 yes
Ge14 Ge20 3.311(9) 1_556 yes
Ge14 Ge17 3.774(11) 1_556 yes
Ge15 Ge18 2.431(10) 3_555 yes
Ge15 Ge19 2.673(8) . yes
Ge15 Ge21 3.536(8) 6_546 yes
Ge15 Ge19 3.653(8) 6_545 yes
Ge15 Ge17 3.729(10) 1_556 yes
Ge15 Ge16 3.761(10) 1_556 yes
Ge16 Ge18 2.505(9) 3_554 yes
Ge17 Ge18 2.523(9) 3_554 yes
Ge17 Ge21 2.665(9) . yes
Ge17 Ge19 3.609(10) 1_554 yes
Ge18 Ge21 2.760(7) 8_555 yes
Ge18 Ge19 3.399(8) 8_554 yes
Ge18 Ge19 3.642(8) 3_554 yes
Ge19 Ge21 2.650(6) 1_556 yes
Ge20 Ge21 3.072(6) . yes
Ge22 Ge22 3.337(7) 2_655 yes
